data_9000364
loop_
_publ_author_name
'Peacor, D. R.'

_publ_section_title
;
 High temperature, single-crystal X-Ray study of natrolite
 T = 88 C
;
_journal_name_full 'American Mineralogist'
_journal_page_first 676
_journal_page_last 680
_journal_volume 58
_journal_year 1973
_chemical_formula_sum 'Al2 H4 Na2 O12 Si3'
_chemical_name_mineral Natrolite
_space_group_IT_number 43
_symmetry_space_group_name_Hall 'F 2 -2d'
_symmetry_space_group_name_H-M 'F d d 2'
_cell_angle_alpha 90
_cell_angle_beta 90
_cell_angle_gamma 90
_cell_formula_units_Z 8
_cell_length_a 18.43
_cell_length_b 18.71
_cell_length_c 6.52
_cell_volume 2248.261
_database_code_amcsd 0000373
_diffrn_ambient_temperature 361.15
_exptl_crystal_density_diffrn 2.247
_cod_original_formula_sum 'Si3 Al2 Na2 O12 H4'
_cod_database_code 9000364

loop_
_symmetry_equiv_pos_as_xyz
x,y,z
x,1/2+y,1/2+z
1/2+x,y,1/2+z
1/2+x,1/2+y,z
1/4+x,1/4-y,1/4+z
1/4+x,3/4-y,3/4+z
3/4+x,1/4-y,3/4+z
3/4+x,3/4-y,1/4+z
1/4-x,1/4+y,1/4+z
1/4-x,3/4+y,3/4+z
3/4-x,1/4+y,3/4+z
3/4-x,3/4+y,1/4+z
-x,1/2-y,1/2+z
-x,-y,+z
1/2-x,1/2-y,+z
1/2-x,-y,1/2+z

loop_
_atom_site_label
_atom_site_type_symbol
_atom_site_fract_x
_atom_site_fract_y
_atom_site_fract_z
_atom_site_U_iso_or_equiv
_atom_site_attached_hydrogens
Si1 Si 0.00000 0.00000 0.00000 0.00798 .
Si2 Si 0.15342 0.21121 0.62285 0.00709 .
Al Al 0.03748 0.09357 0.61517 0.00709 .
Na Na 0.22080 0.03080 0.61740 0.02115 .
O1 O 0.02280 0.06800 0.86520 0.01646 .
O2 O 0.07040 0.18150 0.60930 0.01064 .
O3 O 0.09850 0.03500 0.50020 0.01507 .
O4 O 0.20650 0.15290 0.72620 0.01558 .
O5 O 0.18070 0.22700 0.39040 0.01646 .
Wat O 0.05670 0.18930 0.11070 0.02723 2

loop_
_cod_related_entry_id
_cod_related_entry_database
_cod_related_entry_code
1 AMCSD 0000373
